data_7155175
loop_
_publ_author_name
'Herrera, Lizzi'
'Stephens, David E.'
'D'Avila, Abigail'
'George, Kathryn G.'
'Arman, Hadi'
'Zhang, Yu'
'Perry, George'
'Lleonart, Ricardo'
'Larionov, Oleg V.'
'Fern\'andez, Patricia L'

_publ_section_title
;
 Insights into the structural patterns of the antileishmanial activity of
 bi- and tricyclic N-heterocycles.
;
_journal_issue 29
_journal_name_full 'Organic &amp; biomolecular chemistry'
_journal_page_first 7053
_journal_page_last 7060
_journal_paper_doi 10.1039/c6ob01149g
_journal_volume 14
_journal_year 2016
_chemical_formula_moiety 'C8 H8 Cl N O'
_chemical_formula_sum 'C8 H8 Cl N O'
_chemical_formula_weight 169.60
_space_group_crystal_system monoclinic
_space_group_IT_number 14
_space_group_name_Hall '-P 2ybc'
_space_group_name_H-M_alt 'P 1 21/c 1'
_symmetry_space_group_name_Hall '-P 2ybc'
_symmetry_space_group_name_H-M 'P 1 21/c 1'
_atom_sites_solution_hydrogens geom
_atom_sites_solution_primary direct
_audit_creation_date 2016-01-06
_audit_creation_method
;
Olex2 1.2
(compiled 2015.01.26 svn.r3150 for OlexSys, GUI svn.r4998)
;
_audit_update_record
;
2016-03-03 deposited with the CCDC.
2016-06-27 downloaded from the CCDC.
;
_cell_angle_alpha 90
_cell_angle_beta 106.770(4)
_cell_angle_gamma 90
_cell_formula_units_Z 8
_cell_length_a 11.461(3)
_cell_length_b 18.171(5)
_cell_length_c 7.917(2)
_cell_measurement_reflns_used 7742
_cell_measurement_temperature 98
_cell_measurement_theta_max 40.2
_cell_measurement_theta_min 2.2
_cell_volume 1578.7(7)
_computing_cell_refinement
;
CrystalClear-SM Expert 2.0 r15 (Rigaku, 2011)
;
_computing_data_collection
;
CrystalClear-SM Expert 2.0 r15 (Rigaku, 2011)
;
_computing_data_reduction
;
CrystalClear-SM Expert 2.0 r15 (Rigaku, 2011)
;
_computing_molecular_graphics 'Olex2 (Dolomanov et al., 2009)'
_computing_publication_material 'Olex2 (Dolomanov et al., 2009)'
_computing_structure_refinement 'ShelXL (Sheldrick, 2008)'
_computing_structure_solution 'ShelXT (Sheldrick, 2015)'
_diffrn_ambient_temperature 98
_diffrn_detector CCD
_diffrn_detector_area_resol_mean 28.5714
_diffrn_measured_fraction_theta_full 0.996
_diffrn_measured_fraction_theta_max 0.997
_diffrn_measurement_details
;
scan:
    Number of images: 246
               Slice: -68.0000 - 55.0000
         Image width: 0.5000
            Exp time: 25.0000
       Rotation axis: Omega
               Omega: 0.0000
               Kappa: 70.0000
                 Phi: 270.0000
                 XTD: 34.4856
              2theta: -34.7367
scan:
    Number of images: 164
               Slice: -49.0000 - 33.0000
         Image width: 0.5000
            Exp time: 25.0000
       Rotation axis: Omega
               Omega: 0.0000
               Kappa: 70.0000
                 Phi: 90.0000
                 XTD: 34.4856
              2theta: -34.7367
scan:
    Number of images: 136
               Slice: -88.0000 - -20.0000
         Image width: 0.5000
            Exp time: 25.0000
       Rotation axis: Omega
               Omega: 0.0000
               Kappa: 0.0000
                 Phi: 270.0000
                 XTD: 34.4856
              2theta: -34.7367
scan:
    Number of images: 92
               Slice: -61.0000 - -15.0000
         Image width: 0.5000
            Exp time: 25.0000
       Rotation axis: Omega
               Omega: 0.0000
               Kappa: 70.0000
                 Phi: 0.0000
                 XTD: 34.4856
              2theta: -34.7367
scan:
    Number of images: 62
               Slice: -115.0000 - -84.0000
         Image width: 0.5000
            Exp time: 25.0000
       Rotation axis: Omega
               Omega: 0.0000
               Kappa: 0.0000
                 Phi: 180.0000
                 XTD: 34.4856
              2theta: -34.7367
;
_diffrn_measurement_device
;
AFC12 (Right): Kappa 3 circle
;
_diffrn_measurement_device_type
;
Rigaku Saturn724 (2x2 bin mode)
;
_diffrn_measurement_method 'profile data from \w-scans'
_diffrn_measurement_specimen_support Fiber
_diffrn_orient_matrix_type d*Trek
_diffrn_orient_matrix_UB_11 -0.103867
_diffrn_orient_matrix_UB_12 0.081254
_diffrn_orient_matrix_UB_13 0.003521
_diffrn_orient_matrix_UB_21 -0.020832
_diffrn_orient_matrix_UB_22 -0.024699
_diffrn_orient_matrix_UB_23 -0.044549
_diffrn_orient_matrix_UB_31 -0.063160
_diffrn_orient_matrix_UB_32 -0.040298
_diffrn_orient_matrix_UB_33 0.051877
_diffrn_radiation_monochromator 'Graphite Monochromator'
_diffrn_radiation_type MoK\a
_diffrn_radiation_wavelength 0.71075
_diffrn_reflns_av_R_equivalents 0.0453
_diffrn_reflns_av_unetI/netI 0.0350
_diffrn_reflns_Laue_measured_fraction_full 0.996
_diffrn_reflns_Laue_measured_fraction_max 0.997
_diffrn_reflns_limit_h_max 14
_diffrn_reflns_limit_h_min -14
_diffrn_reflns_limit_k_max 23
_diffrn_reflns_limit_k_min -23
_diffrn_reflns_limit_l_max 10
_diffrn_reflns_limit_l_min -10
_diffrn_reflns_number 12469
_diffrn_reflns_point_group_measured_fraction_full 0.996
_diffrn_reflns_point_group_measured_fraction_max 0.997
_diffrn_reflns_theta_full 25.242
_diffrn_reflns_theta_max 27.499
_diffrn_reflns_theta_min 1.856
_diffrn_source 'Sealed Tube'
_diffrn_source_current 40.0
_diffrn_source_power 2.0
_diffrn_source_voltage 50.0
_exptl_absorpt_coefficient_mu 0.419
_exptl_absorpt_correction_T_max 1.000
_exptl_absorpt_correction_T_min 0.916
_exptl_absorpt_correction_type multi-scan
_exptl_absorpt_process_details 'ABSCOR (Higashi, 1995)'
_exptl_crystal_colour 'clear colourless'
_exptl_crystal_colour_lustre clear
_exptl_crystal_colour_primary colourless
_exptl_crystal_density_diffrn 1.427
_exptl_crystal_description block
_exptl_crystal_F_000 704
_exptl_crystal_recrystallization_method 'vapor diffusion of hexane into toluene'
_exptl_crystal_size_max 0.2
_exptl_crystal_size_mid 0.2
_exptl_crystal_size_min 0.2
_refine_diff_density_max 0.345
_refine_diff_density_min -0.281
_refine_diff_density_rms 0.051
_refine_ls_extinction_method none
_refine_ls_goodness_of_fit_ref 1.057
_refine_ls_hydrogen_treatment constr
_refine_ls_matrix_type full
_refine_ls_number_parameters 201
_refine_ls_number_reflns 3617
_refine_ls_number_restraints 0
_refine_ls_restrained_S_all 1.057
_refine_ls_R_factor_all 0.0341
_refine_ls_R_factor_gt 0.0328
_refine_ls_shift/su_max 0.001
_refine_ls_shift/su_mean 0.000
_refine_ls_structure_factor_coef Fsqd
_refine_ls_weighting_details 'w=1/[\s^2^(Fo^2^)+(0.0320P)^2^+0.7660P] where P=(Fo^2^+2Fc^2^)/3'
_refine_ls_weighting_scheme calc
_refine_ls_wR_factor_gt 0.0803
_refine_ls_wR_factor_ref 0.0816
_reflns_Friedel_coverage 0.000
_reflns_number_gt 3489
_reflns_number_total 3617
_reflns_threshold_expression 'I > 2\s(I)'
_cod_data_source_file c6ob01149g2.cif
_cod_data_source_block cd1399a
_cod_depositor_comments 'Adding full bibliography for 7155174--7155178.cif.'
_cod_database_code 7155175
_shelx_space_group_comment
;
The symmetry employed for this shelxl refinement is uniquely defined
by the following loop, which should always be used as a source of
symmetry information in preference to the above space-group names.
They are only intended as comments.
;
_shelx_estimated_absorpt_t_max 0.921
_shelx_estimated_absorpt_t_min 0.921
_olex2_refinement_description
;
1. Fixed Uiso
 At 1.2 times of:
  All C(H) groups, All C(H,H) groups
 At 1.5 times of:
  All O(H) groups
2.a Secondary CH2 refined with riding coordinates:
 C9(H9A,H9B), C1(H1A,H1B)
2.b Aromatic/amide H refined with riding coordinates:
 C12(H12), C8(H8), C4(H4), C16(H16), C14(H14), C7(H7), C13(H13), C15(H15),
 C6(H6), C5(H5)
2.c Idealised tetrahedral OH refined as rotating group:
 O2(H2), O1(H1)
;
_shelx_shelxl_version_number 2014/7
_olex2_exptl_crystal_mounting_method 'cryo loop'
_olex2_submission_special_instructions 'No special instructions were received'

loop_
_space_group_symop_operation_xyz
'x, y, z'
'-x, y+1/2, -z+1/2'
'-x, -y, -z'
'x, -y-1/2, z-1/2'

loop_
_atom_site_label
_atom_site_type_symbol
_atom_site_fract_x
_atom_site_fract_y
_atom_site_fract_z
_atom_site_U_iso_or_equiv
_atom_site_adp_type
_atom_site_occupancy
_atom_site_site_symmetry_order
_atom_site_calc_flag
_atom_site_refinement_flags_posn
Cl2 Cl -0.14083(3) 0.27016(2) 0.18326(4) 0.01962(9) Uani 1 1 d .
Cl1 Cl 0.64836(3) 0.35573(2) 0.77681(4) 0.02046(9) Uani 1 1 d .
O2 O 0.15720(8) 0.26890(5) 0.35810(13) 0.0198(2) Uani 1 1 d .
H2 H 0.2180 0.2567 0.4368 0.030 Uiso 1 1 calc GR
O1 O 0.34266(9) 0.36591(5) 0.65999(13) 0.0222(2) Uani 1 1 d .
H1 H 0.2794 0.3783 0.5862 0.033 Uiso 1 1 calc GR
N2 N 0.13657(9) 0.34458(5) 0.37085(14) 0.0162(2) Uani 1 1 d .
N1 N 0.35816(9) 0.28972(6) 0.65099(14) 0.0172(2) Uani 1 1 d .
C11 C 0.01420(11) 0.44702(7) 0.24876(15) 0.0153(2) Uani 1 1 d .
C3 C 0.47853(11) 0.18596(7) 0.76733(15) 0.0151(2) Uani 1 1 d .
C2 C 0.45587(11) 0.26626(6) 0.76282(15) 0.0145(2) Uani 1 1 d .
C10 C 0.04508(11) 0.36799(6) 0.24645(16) 0.0143(2) Uani 1 1 d .
C12 C 0.10263(12) 0.49872(7) 0.33152(17) 0.0193(3) Uani 1 1 d .
H12 H 0.1826 0.4837 0.3828 0.023 Uiso 1 1 calc R
C8 C 0.59793(11) 0.15888(7) 0.82375(16) 0.0171(2) Uani 1 1 d .
H8 H 0.6630 0.1912 0.8631 0.020 Uiso 1 1 calc R
C9 C -0.02950(11) 0.31854(7) 0.10385(16) 0.0163(2) Uani 1 1 d .
H9A H 0.0233 0.2835 0.0696 0.020 Uiso 1 1 calc R
H9B H -0.0704 0.3476 0.0010 0.020 Uiso 1 1 calc R
C1 C 0.54506(11) 0.31641(7) 0.88645(15) 0.0163(2) Uani 1 1 d .
H1A H 0.5909 0.2889 0.9892 0.020 Uiso 1 1 calc R
H1B H 0.5014 0.3554 0.9259 0.020 Uiso 1 1 calc R
C4 C 0.38163(12) 0.13646(7) 0.71179(17) 0.0193(3) Uani 1 1 d .
H4 H 0.3020 0.1539 0.6738 0.023 Uiso 1 1 calc R
C16 C -0.10545(12) 0.47073(7) 0.17103(17) 0.0188(3) Uani 1 1 d .
H16 H -0.1648 0.4371 0.1133 0.023 Uiso 1 1 calc R
C14 C -0.04789(13) 0.59533(7) 0.26255(17) 0.0219(3) Uani 1 1 d .
H14 H -0.0685 0.6446 0.2680 0.026 Uiso 1 1 calc R
C7 C 0.61917(12) 0.08355(7) 0.82091(17) 0.0217(3) Uani 1 1 d .
H7 H 0.6987 0.0659 0.8554 0.026 Uiso 1 1 calc R
C13 C 0.07183(13) 0.57218(7) 0.33765(18) 0.0223(3) Uani 1 1 d .
H13 H 0.1314 0.6062 0.3922 0.027 Uiso 1 1 calc R
C15 C -0.13583(12) 0.54471(8) 0.17998(17) 0.0220(3) Uani 1 1 d .
H15 H -0.2158 0.5600 0.1300 0.026 Uiso 1 1 calc R
C6 C 0.52281(13) 0.03471(8) 0.76708(19) 0.0254(3) Uani 1 1 d .
H6 H 0.5375 -0.0156 0.7670 0.030 Uiso 1 1 calc R
C5 C 0.40381(13) 0.06121(7) 0.71311(19) 0.0239(3) Uani 1 1 d .
H5 H 0.3389 0.0285 0.6778 0.029 Uiso 1 1 calc R

loop_
_atom_site_aniso_label
_atom_site_aniso_U_11
_atom_site_aniso_U_22
_atom_site_aniso_U_33
_atom_site_aniso_U_23
_atom_site_aniso_U_13
_atom_site_aniso_U_12
Cl2 0.01533(15) 0.01784(16) 0.02348(16) 0.00274(11) 0.00207(12) -0.00327(11)
Cl1 0.01860(16) 0.02040(16) 0.02247(16) 0.00028(11) 0.00605(12) -0.00301(11)
O2 0.0167(4) 0.0103(4) 0.0281(5) -0.0011(3) -0.0003(4) 0.0024(3)
O1 0.0197(4) 0.0123(4) 0.0284(5) -0.0012(3) -0.0028(4) 0.0029(4)
N2 0.0148(5) 0.0100(5) 0.0230(5) -0.0010(4) 0.0040(4) 0.0005(4)
N1 0.0164(5) 0.0121(5) 0.0216(5) -0.0006(4) 0.0028(4) 0.0007(4)
C11 0.0166(6) 0.0139(6) 0.0147(5) 0.0010(4) 0.0036(4) 0.0011(5)
C3 0.0171(5) 0.0159(6) 0.0125(5) 0.0015(4) 0.0044(4) 0.0022(5)
C2 0.0140(5) 0.0162(6) 0.0139(5) -0.0001(4) 0.0049(4) -0.0002(4)
C10 0.0133(5) 0.0137(5) 0.0164(5) -0.0005(4) 0.0049(4) -0.0015(4)
C12 0.0179(6) 0.0158(6) 0.0219(6) 0.0011(5) 0.0020(5) -0.0001(5)
C8 0.0163(6) 0.0200(6) 0.0135(5) 0.0011(4) 0.0022(4) 0.0014(5)
C9 0.0163(5) 0.0154(6) 0.0165(5) -0.0010(4) 0.0037(4) -0.0021(5)
C1 0.0158(5) 0.0183(6) 0.0143(5) -0.0006(4) 0.0037(4) -0.0004(5)
C4 0.0157(6) 0.0182(6) 0.0236(6) 0.0014(5) 0.0050(5) 0.0012(5)
C16 0.0173(6) 0.0181(6) 0.0186(6) 0.0002(5) 0.0014(5) 0.0007(5)
C14 0.0301(7) 0.0136(6) 0.0211(6) 0.0026(4) 0.0056(5) 0.0054(5)
C7 0.0203(6) 0.0223(6) 0.0197(6) 0.0024(5) 0.0011(5) 0.0073(5)
C13 0.0248(7) 0.0157(6) 0.0233(6) -0.0004(5) 0.0021(5) -0.0024(5)
C15 0.0203(6) 0.0211(6) 0.0223(6) 0.0030(5) 0.0024(5) 0.0078(5)
C6 0.0308(7) 0.0155(6) 0.0267(7) 0.0019(5) 0.0034(6) 0.0046(6)
C5 0.0236(7) 0.0170(6) 0.0290(7) 0.0010(5) 0.0042(5) -0.0024(5)

loop_
_atom_type_symbol
_atom_type_description
_atom_type_scat_dispersion_real
_atom_type_scat_dispersion_imag
_atom_type_scat_source
N N 0.0061 0.0033 'International Tables Vol C Tables 4.2.6.8 and 6.1.1.4'
Cl Cl 0.1484 0.1585 'International Tables Vol C Tables 4.2.6.8 and 6.1.1.4'
O O 0.0106 0.0060 'International Tables Vol C Tables 4.2.6.8 and 6.1.1.4'
C C 0.0033 0.0016 'International Tables Vol C Tables 4.2.6.8 and 6.1.1.4'
H H 0.0000 0.0000 'International Tables Vol C Tables 4.2.6.8 and 6.1.1.4'

loop_
_geom_angle_atom_site_label_1
_geom_angle_atom_site_label_2
_geom_angle_atom_site_label_3
_geom_angle
N2 O2 H2 109.5
N1 O1 H1 109.5
C10 N2 O2 112.70(10)
C2 N1 O1 113.05(10)
C12 C11 C10 120.92(11)
C12 C11 C16 119.01(11)
C16 C11 C10 120.05(11)
C8 C3 C2 120.16(11)
C4 C3 C2 120.57(11)
C4 C3 C8 119.26(11)
N1 C2 C3 117.13(11)
N1 C2 C1 122.83(11)
C3 C2 C1 120.04(10)
N2 C10 C11 117.15(11)
N2 C10 C9 122.63(11)
C11 C10 C9 120.22(10)
C11 C12 H12 119.8
C13 C12 C11 120.41(12)
C13 C12 H12 119.8
C3 C8 H8 120.0
C7 C8 C3 119.99(12)
C7 C8 H8 120.0
Cl2 C9 H9A 109.7
Cl2 C9 H9B 109.7
C10 C9 Cl2 109.61(9)
C10 C9 H9A 109.7
C10 C9 H9B 109.7
H9A C9 H9B 108.2
Cl1 C1 H1A 109.6
Cl1 C1 H1B 109.6
C2 C1 Cl1 110.14(8)
C2 C1 H1A 109.6
C2 C1 H1B 109.6
H1A C1 H1B 108.1
C3 C4 H4 119.9
C5 C4 C3 120.24(12)
C5 C4 H4 119.9
C11 C16 H16 119.9
C15 C16 C11 120.10(12)
C15 C16 H16 119.9
C13 C14 H14 120.2
C15 C14 H14 120.2
C15 C14 C13 119.66(12)
C8 C7 H7 119.7
C6 C7 C8 120.51(12)
C6 C7 H7 119.7
C12 C13 C14 120.36(12)
C12 C13 H13 119.8
C14 C13 H13 119.8
C16 C15 H15 119.8
C14 C15 C16 120.44(12)
C14 C15 H15 119.8
C7 C6 H6 120.1
C7 C6 C5 119.77(13)
C5 C6 H6 120.1
C4 C5 C6 120.22(13)
C4 C5 H5 119.9
C6 C5 H5 119.9

loop_
_geom_bond_atom_site_label_1
_geom_bond_atom_site_label_2
_geom_bond_distance
Cl2 C9 1.8054(13)
Cl1 C1 1.8052(13)
O2 H2 0.8200
O2 N2 1.4040(13)
O1 H1 0.8200
O1 N1 1.4001(13)
N2 C10 1.2862(16)
N1 C2 1.2835(16)
C11 C10 1.4804(17)
C11 C12 1.3985(17)
C11 C16 1.3992(17)
C3 C2 1.4807(17)
C3 C8 1.4006(17)
C3 C4 1.3978(18)
C2 C1 1.5020(16)
C10 C9 1.5019(16)
C12 H12 0.9300
C12 C13 1.3852(18)
C8 H8 0.9300
C8 C7 1.3916(18)
C9 H9A 0.9700
C9 H9B 0.9700
C1 H1A 0.9700
C1 H1B 0.9700
C4 H4 0.9300
C4 C5 1.3903(18)
C16 H16 0.9300
C16 C15 1.3954(18)
C14 H14 0.9300
C14 C13 1.3937(19)
C14 C15 1.382(2)
C7 H7 0.9300
C7 C6 1.385(2)
C13 H13 0.9300
C15 H15 0.9300
C6 H6 0.9300
C6 C5 1.392(2)
C5 H5 0.9300

loop_
_geom_torsion_atom_site_label_1
_geom_torsion_atom_site_label_2
_geom_torsion_atom_site_label_3
_geom_torsion_atom_site_label_4
_geom_torsion
O2 N2 C10 C11 179.19(10)
O2 N2 C10 C9 -0.41(17)
O1 N1 C2 C3 178.18(10)
O1 N1 C2 C1 -1.49(17)
N2 C10 C9 Cl2 82.27(13)
N1 C2 C1 Cl1 -83.66(13)
C11 C10 C9 Cl2 -97.32(12)
C11 C12 C13 C14 0.5(2)
C11 C16 C15 C14 1.2(2)
C3 C2 C1 Cl1 96.68(12)
C3 C8 C7 C6 -1.74(19)
C3 C4 C5 C6 -1.0(2)
C2 C3 C8 C7 -177.35(11)
C2 C3 C4 C5 178.72(12)
C10 C11 C12 C13 -177.97(12)
C10 C11 C16 C15 177.14(12)
C12 C11 C10 N2 25.05(18)
C12 C11 C10 C9 -155.35(12)
C12 C11 C16 C15 -1.39(19)
C8 C3 C2 N1 152.94(12)
C8 C3 C2 C1 -27.37(17)
C8 C3 C4 C5 0.15(19)
C8 C7 C6 C5 0.9(2)
C4 C3 C2 N1 -25.61(17)
C4 C3 C2 C1 154.07(12)
C4 C3 C8 C7 1.22(18)
C16 C11 C10 N2 -153.46(12)
C16 C11 C10 C9 26.14(17)
C16 C11 C12 C13 0.56(19)
C7 C6 C5 C4 0.5(2)
C13 C14 C15 C16 -0.2(2)
C15 C14 C13 C12 -0.7(2)
